data_2229715
loop_
_publ_author_name
'Fun, Hoong-Kun'
'Hemamalini, Madhukar'
Nithinchandra
'Kalluraya, Balakrishna'

_publ_section_title
;
 2,3-Dibromo-3-phenyl-1-(3-phenylsydnon-4-yl)propan-1-one
;
_journal_coeditor_code IS2684
_journal_issue 4
_journal_name_full 'Acta Crystallographica Section E'
_journal_page_first o814
_journal_paper_doi 10.1107/S1600536811008026
_journal_volume 67
_journal_year 2011
_chemical_formula_iupac 'C17 H12 Br2 N2 O3'
_chemical_formula_moiety 'C17 H12 Br2 N2 O3'
_chemical_formula_sum 'C17 H12 Br2 N2 O3'
_chemical_formula_weight 452.11
_chemical_name_common
;
2,3-Dibromo-3-phenyl-1-(3-phenylsydnon-4-yl)propan-1-one
;
_chemical_name_systematic
;
4-(2,3-dibromo-3-phenylpropanoyl)-3-phenyl-1,2,3-oxadiazol-3-ylium-5-olate
;
_space_group_IT_number 14
_symmetry_cell_setting monoclinic
_symmetry_space_group_name_Hall '-P 2ybc'
_symmetry_space_group_name_H-M 'P 1 21/c 1'
_atom_sites_solution_hydrogens geom
_atom_sites_solution_primary direct
_atom_sites_solution_secondary difmap
_audit_creation_method SHELXL-97
_cell_angle_alpha 90.00
_cell_angle_beta 94.9600(10)
_cell_angle_gamma 90.00
_cell_formula_units_Z 4
_cell_length_a 11.9109(3)
_cell_length_b 17.5018(3)
_cell_length_c 8.5365(2)
_cell_measurement_reflns_used 3028
_cell_measurement_temperature 296(2)
_cell_measurement_theta_max 19.85
_cell_measurement_theta_min 2.33
_cell_volume 1772.87(7)
_computing_cell_refinement 'SAINT (Bruker, 2009)'
_computing_data_collection 'APEX2 (Bruker, 2009)'
_computing_data_reduction 'SAINT (Bruker, 2009)'
_computing_molecular_graphics 'SHELXTL (Sheldrick, 2008)'
_computing_publication_material 'SHELXTL (Sheldrick, 2008) and PLATON (Spek, 2009)'
_computing_structure_refinement 'SHELXTL (Sheldrick, 2008)'
_computing_structure_solution 'SHELXTL (Sheldrick, 2008)'
_diffrn_ambient_temperature 296(2)
_diffrn_measured_fraction_theta_full 0.994
_diffrn_measured_fraction_theta_max 0.994
_diffrn_measurement_device_type
;
Bruker SMART APEXII CCD area-detector
;
_diffrn_measurement_method '\f and \w'
_diffrn_radiation_monochromator graphite
_diffrn_radiation_source 'fine-focus sealed tube'
_diffrn_radiation_type MoK\a
_diffrn_radiation_wavelength 0.71073
_diffrn_reflns_av_R_equivalents 0.0680
_diffrn_reflns_av_sigmaI/netI 0.0595
_diffrn_reflns_limit_h_max 15
_diffrn_reflns_limit_h_min -15
_diffrn_reflns_limit_k_max 22
_diffrn_reflns_limit_k_min -22
_diffrn_reflns_limit_l_max 11
_diffrn_reflns_limit_l_min -11
_diffrn_reflns_number 23853
_diffrn_reflns_theta_full 27.59
_diffrn_reflns_theta_max 27.59
_diffrn_reflns_theta_min 1.72
_diffrn_standards_number 0
_exptl_absorpt_coefficient_mu 4.589
_exptl_absorpt_correction_T_max 0.8486
_exptl_absorpt_correction_T_min 0.3407
_exptl_absorpt_correction_type multi-scan
_exptl_absorpt_process_details '(SADABS; Bruker, 2005)'
_exptl_crystal_colour colourless
_exptl_crystal_density_diffrn 1.694
_exptl_crystal_density_method 'not measured'
_exptl_crystal_description plate
_exptl_crystal_F_000 888
_exptl_crystal_size_max 0.30
_exptl_crystal_size_mid 0.20
_exptl_crystal_size_min 0.04
_refine_diff_density_max 0.477
_refine_diff_density_min -0.436
_refine_ls_extinction_method none
_refine_ls_goodness_of_fit_ref 0.983
_refine_ls_hydrogen_treatment constr
_refine_ls_matrix_type full
_refine_ls_number_parameters 217
_refine_ls_number_reflns 4082
_refine_ls_number_restraints 0
_refine_ls_restrained_S_all 0.983
_refine_ls_R_factor_all 0.1282
_refine_ls_R_factor_gt 0.0427
_refine_ls_shift/su_max 0.001
_refine_ls_shift/su_mean 0.000
_refine_ls_structure_factor_coef Fsqd
_refine_ls_weighting_details 'calc w=1/[\s^2^(Fo^2^)+(0.0352P)^2^+0.6409P] where P=(Fo^2^+2Fc^2^)/3'
_refine_ls_weighting_scheme calc
_refine_ls_wR_factor_gt 0.0808
_refine_ls_wR_factor_ref 0.1037
_reflns_number_gt 1912
_reflns_number_total 4082
_reflns_threshold_expression I>2\s(I)
_cod_data_source_file is2684.cif
_cod_data_source_block I
_cod_original_sg_symbol_H-M 'P 21/c'
_cod_database_code 2229715
_cod_database_fobs_code 2229715

loop_
_symmetry_equiv_pos_as_xyz
'x, y, z'
'-x, y+1/2, -z+1/2'
'-x, -y, -z'
'x, -y-1/2, z-1/2'

loop_
_atom_site_type_symbol
_atom_site_label
_atom_site_fract_x
_atom_site_fract_y
_atom_site_fract_z
_atom_site_U_iso_or_equiv
_atom_site_adp_type
_atom_site_calc_flag
_atom_site_refinement_flags
_atom_site_occupancy
_atom_site_disorder_assembly
_atom_site_disorder_group
Br Br1 0.16038(4) 1.00790(2) 0.96635(6) 0.0826(2) Uani d . 1 . .
Br Br2 0.24594(5) 0.75050(3) 0.96598(7) 0.1118(3) Uani d . 1 . .
O O1 0.0435(3) 0.92146(17) 0.4180(4) 0.0871(9) Uani d . 1 . .
O O2 0.2052(3) 0.94860(17) 0.5666(4) 0.0889(10) Uani d . 1 . .
O O3 0.0007(3) 0.8462(2) 0.9185(4) 0.0943(10) Uani d . 1 . .
N N1 -0.0551(3) 0.87006(17) 0.5834(5) 0.0648(9) Uani d . 1 . .
N N2 -0.0581(4) 0.8894(2) 0.4355(5) 0.0855(11) Uani d . 1 . .
C C1 -0.1583(4) 0.7596(2) 0.6667(6) 0.0827(14) Uani d . 1 . .
H H1A -0.0949 0.7295 0.6565 0.099 Uiso calc R 1 . .
C C2 -0.2551(4) 0.7276(3) 0.7140(6) 0.0939(16) Uani d . 1 . .
H H2A -0.2574 0.6757 0.7365 0.113 Uiso calc R 1 . .
C C3 -0.3477(5) 0.7719(3) 0.7279(6) 0.0957(16) Uani d . 1 . .
H H3A -0.4133 0.7502 0.7596 0.115 Uiso calc R 1 . .
C C4 -0.3441(5) 0.8483(3) 0.6951(7) 0.1000(16) Uani d . 1 . .
H H4A -0.4076 0.8783 0.7048 0.120 Uiso calc R 1 . .
C C5 -0.2478(4) 0.8815(3) 0.6481(6) 0.0827(14) Uani d . 1 . .
H H5A -0.2452 0.9334 0.6258 0.099 Uiso calc R 1 . .
C C6 -0.1562(4) 0.8357(2) 0.6350(5) 0.0639(11) Uani d . 1 . .
C C7 0.1121(5) 0.9216(2) 0.5614(6) 0.0722(12) Uani d . 1 . .
C C8 0.0427(4) 0.8868(2) 0.6687(5) 0.0615(11) Uani d . 1 . .
C C9 0.0669(4) 0.8733(2) 0.8348(6) 0.0695(12) Uani d . 1 . .
C C10 0.1842(4) 0.8990(2) 0.9026(6) 0.0768(13) Uani d . 1 . .
H H10A 0.2368 0.8972 0.8205 0.092 Uiso calc R 1 . .
C C11 0.2311(4) 0.8574(3) 1.0407(6) 0.0820(13) Uani d . 1 . .
H H11A 0.1767 0.8585 1.1205 0.098 Uiso calc R 1 . .
C C12 0.3433(4) 0.8850(2) 1.1137(6) 0.0664(11) Uani d . 1 . .
C C13 0.3544(4) 0.9064(2) 1.2683(6) 0.0800(13) Uani d . 1 . .
H H13A 0.2924 0.9042 1.3273 0.096 Uiso calc R 1 . .
C C14 0.4564(6) 0.9312(3) 1.3369(7) 0.0982(17) Uani d . 1 . .
H H14A 0.4638 0.9446 1.4427 0.118 Uiso calc R 1 . .
C C15 0.5474(5) 0.9361(3) 1.2496(9) 0.0971(17) Uani d . 1 . .
H H15A 0.6165 0.9531 1.2958 0.116 Uiso calc R 1 . .
C C16 0.5364(4) 0.9164(3) 1.0977(8) 0.0981(17) Uani d . 1 . .
H H16A 0.5981 0.9207 1.0385 0.118 Uiso calc R 1 . .
C C17 0.4361(4) 0.8899(3) 1.0275(6) 0.0888(14) Uani d . 1 . .
H H17A 0.4304 0.8754 0.9223 0.107 Uiso calc R 1 . .

loop_
_atom_site_aniso_label
_atom_site_aniso_U_11
_atom_site_aniso_U_22
_atom_site_aniso_U_33
_atom_site_aniso_U_12
_atom_site_aniso_U_13
_atom_site_aniso_U_23
Br1 0.0582(3) 0.0681(3) 0.1219(5) -0.0028(2) 0.0096(3) -0.0066(3)
Br2 0.1595(6) 0.0592(3) 0.1144(5) -0.0146(3) -0.0012(4) -0.0116(3)
O1 0.106(3) 0.087(2) 0.071(2) -0.0081(19) 0.022(2) 0.0099(17)
O2 0.092(2) 0.086(2) 0.095(3) -0.0176(18) 0.042(2) 0.0054(18)
O3 0.085(2) 0.131(3) 0.068(2) -0.051(2) 0.0126(19) 0.005(2)
N1 0.075(3) 0.057(2) 0.063(3) -0.0025(18) 0.008(2) -0.0008(18)
N2 0.096(3) 0.091(3) 0.069(3) -0.004(2) 0.005(3) 0.007(2)
C1 0.076(3) 0.061(3) 0.109(4) -0.003(2) -0.005(3) 0.001(3)
C2 0.080(4) 0.069(3) 0.129(5) -0.020(3) -0.011(3) 0.010(3)
C3 0.080(4) 0.098(4) 0.108(4) -0.023(3) 0.003(3) 0.007(3)
C4 0.086(4) 0.091(4) 0.125(5) 0.015(3) 0.024(3) 0.004(3)
C5 0.083(3) 0.065(3) 0.101(4) 0.001(3) 0.013(3) 0.006(3)
C6 0.065(3) 0.061(3) 0.065(3) -0.006(2) 0.000(2) 0.000(2)
C7 0.088(4) 0.055(3) 0.076(4) 0.002(2) 0.021(3) -0.002(2)
C8 0.067(3) 0.064(2) 0.055(3) -0.009(2) 0.014(3) 0.000(2)
C9 0.063(3) 0.074(3) 0.072(4) -0.022(2) 0.012(3) -0.008(2)
C10 0.066(3) 0.087(3) 0.079(3) -0.014(2) 0.017(3) 0.004(3)
C11 0.082(3) 0.083(3) 0.083(4) -0.019(3) 0.015(3) 0.000(3)
C12 0.067(3) 0.068(3) 0.064(3) -0.005(2) 0.009(3) 0.000(2)
C13 0.094(4) 0.067(3) 0.080(4) -0.010(2) 0.017(3) -0.011(2)
C14 0.127(5) 0.081(3) 0.084(4) -0.012(3) -0.006(4) -0.012(3)
C15 0.077(4) 0.078(3) 0.130(6) -0.007(3) -0.025(4) 0.003(3)
C16 0.061(3) 0.116(4) 0.116(5) 0.003(3) 0.001(4) 0.017(4)
C17 0.070(3) 0.115(4) 0.082(4) 0.009(3) 0.014(3) 0.006(3)

loop_
_atom_type_symbol
_atom_type_description
_atom_type_scat_dispersion_real
_atom_type_scat_dispersion_imag
_atom_type_scat_source
C C 0.0033 0.0016 'International Tables Vol C Tables 4.2.6.8 and 6.1.1.4'
H H 0.0000 0.0000 'International Tables Vol C Tables 4.2.6.8 and 6.1.1.4'
N N 0.0061 0.0033 'International Tables Vol C Tables 4.2.6.8 and 6.1.1.4'
O O 0.0106 0.0060 'International Tables Vol C Tables 4.2.6.8 and 6.1.1.4'
Br Br -0.2901 2.4595 'International Tables Vol C Tables 4.2.6.8 and 6.1.1.4'

loop_
_geom_angle_atom_site_label_1
_geom_angle_atom_site_label_2
_geom_angle_atom_site_label_3
_geom_angle_site_symmetry_1
_geom_angle_site_symmetry_3
_geom_angle
_geom_angle_publ_flag
N2 O1 C7 . . 111.2(4) ?
N2 N1 C8 . . 114.6(4) ?
N2 N1 C6 . . 116.6(4) ?
C8 N1 C6 . . 128.8(4) ?
N1 N2 O1 . . 105.3(4) ?
C6 C1 C2 . . 119.2(4) ?
C6 C1 H1A . . 120.4 ?
C2 C1 H1A . . 120.4 ?
C3 C2 C1 . . 120.1(5) ?
C3 C2 H2A . . 119.9 ?
C1 C2 H2A . . 119.9 ?
C2 C3 C4 . . 119.9(5) ?
C2 C3 H3A . . 120.1 ?
C4 C3 H3A . . 120.1 ?
C3 C4 C5 . . 120.9(5) ?
C3 C4 H4A . . 119.5 ?
C5 C4 H4A . . 119.5 ?
C6 C5 C4 . . 118.0(4) ?
C6 C5 H5A . . 121.0 ?
C4 C5 H5A . . 121.0 ?
C1 C6 C5 . . 122.0(4) ?
C1 C6 N1 . . 119.8(4) ?
C5 C6 N1 . . 118.2(4) ?
O2 C7 O1 . . 119.7(5) ?
O2 C7 C8 . . 136.8(5) ?
O1 C7 C8 . . 103.5(4) ?
N1 C8 C7 . . 105.5(4) ?
N1 C8 C9 . . 125.7(4) ?
C7 C8 C9 . . 128.7(4) ?
O3 C9 C8 . . 124.2(4) ?
O3 C9 C10 . . 120.9(4) ?
C8 C9 C10 . . 114.9(4) ?
C11 C10 C9 . . 115.6(4) ?
C11 C10 Br1 . . 108.0(3) ?
C9 C10 Br1 . . 103.6(3) ?
C11 C10 H10A . . 109.8 ?
C9 C10 H10A . . 109.8 ?
Br1 C10 H10A . . 109.8 ?
C10 C11 C12 . . 116.1(4) ?
C10 C11 Br2 . . 104.4(3) ?
C12 C11 Br2 . . 109.5(3) ?
C10 C11 H11A . . 108.8 ?
C12 C11 H11A . . 108.8 ?
Br2 C11 H11A . . 108.8 ?
C13 C12 C17 . . 118.8(4) ?
C13 C12 C11 . . 119.8(4) ?
C17 C12 C11 . . 121.4(4) ?
C12 C13 C14 . . 120.4(5) ?
C12 C13 H13A . . 119.8 ?
C14 C13 H13A . . 119.8 ?
C15 C14 C13 . . 120.0(5) ?
C15 C14 H14A . . 120.0 ?
C13 C14 H14A . . 120.0 ?
C16 C15 C14 . . 119.7(5) ?
C16 C15 H15A . . 120.2 ?
C14 C15 H15A . . 120.2 ?
C15 C16 C17 . . 121.3(5) ?
C15 C16 H16A . . 119.3 ?
C17 C16 H16A . . 119.3 ?
C16 C17 C12 . . 119.7(5) ?
C16 C17 H17A . . 120.2 ?
C12 C17 H17A . . 120.2 ?

loop_
_geom_bond_atom_site_label_1
_geom_bond_atom_site_label_2
_geom_bond_site_symmetry_2
_geom_bond_distance
_geom_bond_publ_flag
Br1 C10 . 2.008(4) ?
Br2 C11 . 1.990(5) ?
O1 N2 . 1.354(5) ?
O1 C7 . 1.411(5) ?
O2 C7 . 1.203(5) ?
O3 C9 . 1.206(5) ?
N1 N2 . 1.304(5) ?
N1 C8 . 1.351(5) ?
N1 C6 . 1.448(5) ?
C1 C6 . 1.361(5) ?
C1 C2 . 1.374(6) ?
C1 H1A . 0.9300 ?
C2 C3 . 1.361(6) ?
C2 H2A . 0.9300 ?
C3 C4 . 1.369(6) ?
C3 H3A . 0.9300 ?
C4 C5 . 1.376(6) ?
C4 H4A . 0.9300 ?
C5 C6 . 1.365(5) ?
C5 H5A . 0.9300 ?
C7 C8 . 1.422(6) ?
C8 C9 . 1.442(6) ?
C9 C10 . 1.533(6) ?
C10 C11 . 1.455(6) ?
C10 H10A . 0.9800 ?
C11 C12 . 1.505(6) ?
C11 H11A . 0.9800 ?
C12 C13 . 1.367(6) ?
C12 C17 . 1.382(6) ?
C13 C14 . 1.372(7) ?
C13 H13A . 0.9300 ?
C14 C15 . 1.370(7) ?
C14 H14A . 0.9300 ?
C15 C16 . 1.338(7) ?
C15 H15A . 0.9300 ?
C16 C17 . 1.370(7) ?
C16 H16A . 0.9300 ?
C17 H17A . 0.9300 ?

loop_
_geom_hbond_atom_site_label_D
_geom_hbond_atom_site_label_H
_geom_hbond_atom_site_label_A
_geom_hbond_site_symmetry_A
_geom_hbond_distance_DH
_geom_hbond_distance_HA
_geom_hbond_distance_DA
_geom_hbond_angle_DHA
_geom_hbond_publ_flag
C10 H10A O2 . 0.9800 2.3500 3.028(6) 126.00 yes
C13 H13A O2 1_556 0.9300 2.4900 3.312(6) 147.00 yes

loop_
_geom_torsion_atom_site_label_1
_geom_torsion_atom_site_label_2
_geom_torsion_atom_site_label_3
_geom_torsion_atom_site_label_4
_geom_torsion_site_symmetry_1
_geom_torsion_site_symmetry_2
_geom_torsion_site_symmetry_3
_geom_torsion_site_symmetry_4
_geom_torsion
_geom_torsion_publ_flag
C8 N1 N2 O1 . . . . -0.1(5) ?
C6 N1 N2 O1 . . . . 178.4(3) ?
C7 O1 N2 N1 . . . . 0.1(4) ?
C6 C1 C2 C3 . . . . 0.3(8) ?
C1 C2 C3 C4 . . . . -0.2(8) ?
C2 C3 C4 C5 . . . . 0.0(8) ?
C3 C4 C5 C6 . . . . 0.0(8) ?
C2 C1 C6 C5 . . . . -0.3(7) ?
C2 C1 C6 N1 . . . . -179.3(4) ?
C4 C5 C6 C1 . . . . 0.1(7) ?
C4 C5 C6 N1 . . . . 179.1(4) ?
N2 N1 C6 C1 . . . . 106.8(5) ?
C8 N1 C6 C1 . . . . -74.9(6) ?
N2 N1 C6 C5 . . . . -72.2(5) ?
C8 N1 C6 C5 . . . . 106.1(5) ?
N2 O1 C7 O2 . . . . -179.6(4) ?
N2 O1 C7 C8 . . . . -0.1(4) ?
N2 N1 C8 C7 . . . . 0.0(5) ?
C6 N1 C8 C7 . . . . -178.3(3) ?
N2 N1 C8 C9 . . . . 178.3(4) ?
C6 N1 C8 C9 . . . . 0.1(6) ?
O2 C7 C8 N1 . . . . 179.3(5) ?
O1 C7 C8 N1 . . . . 0.1(4) ?
O2 C7 C8 C9 . . . . 1.0(8) ?
O1 C7 C8 C9 . . . . -178.2(4) ?
N1 C8 C9 O3 . . . . -1.4(7) ?
C7 C8 C9 O3 . . . . 176.6(4) ?
N1 C8 C9 C10 . . . . -179.0(4) ?
C7 C8 C9 C10 . . . . -1.1(6) ?
O3 C9 C10 C11 . . . . 29.5(6) ?
C8 C9 C10 C11 . . . . -152.7(4) ?
O3 C9 C10 Br1 . . . . -88.4(4) ?
C8 C9 C10 Br1 . . . . 89.4(4) ?
C9 C10 C11 C12 . . . . -176.7(4) ?
Br1 C10 C11 C12 . . . . -61.3(5) ?
C9 C10 C11 Br2 . . . . 62.6(4) ?
Br1 C10 C11 Br2 . . . . 178.07(17) ?
C10 C11 C12 C13 . . . . 123.0(5) ?
Br2 C11 C12 C13 . . . . -119.1(4) ?
C10 C11 C12 C17 . . . . -56.4(6) ?
Br2 C11 C12 C17 . . . . 61.6(5) ?
C17 C12 C13 C14 . . . . -1.1(7) ?
C11 C12 C13 C14 . . . . 179.6(4) ?
C12 C13 C14 C15 . . . . 1.4(7) ?
C13 C14 C15 C16 . . . . -0.3(8) ?
C14 C15 C16 C17 . . . . -1.1(8) ?
C15 C16 C17 C12 . . . . 1.4(8) ?
C13 C12 C17 C16 . . . . -0.3(7) ?
C11 C12 C17 C16 . . . . 179.0(4) ?
